data_7057753
loop_
_publ_author_name
'Ramezanpour, Sorour'
'Rezaei, Mohammad Nasim'
'Vaezghaemi, Aref'
'Rominger, Frank'

_publ_section_title
;
 Facile synthesis of novel 3,4,5-trisubstituted-1,2,4-triazin-6(1H)-ones
 via a sequential Ugi--Smiles type/nucleophilic substitution/cyclization
 reaction
;
_journal_issue 21
_journal_name_full 'New Journal of Chemistry'
_journal_page_first 17533
_journal_paper_doi 10.1039/C8NJ03949F
_journal_volume 42
_journal_year 2018
_chemical_formula_sum 'C22 H19 N5 O5 S'
_chemical_formula_weight 465.48
_space_group_crystal_system monoclinic
_space_group_IT_number 14
_space_group_name_Hall '-P 2yn'
_space_group_name_H-M_alt 'P 1 21/n 1'
_symmetry_space_group_name_Hall '-P 2yn'
_symmetry_space_group_name_H-M 'P 1 21/n 1'
_atom_sites_solution_hydrogens mixed
_audit_creation_method SHELXL-2016/6
_audit_update_record
;
2018-04-11 deposited with the CCDC.
2018-09-17 downloaded from the CCDC.
;
_cell_angle_alpha 90
_cell_angle_beta 90.3629(9)
_cell_angle_gamma 90
_cell_formula_units_Z 16
_cell_length_a 15.5362(5)
_cell_length_b 17.8907(5)
_cell_length_c 30.3195(8)
_cell_measurement_reflns_used 6299
_cell_measurement_temperature 200(2)
_cell_measurement_theta_max 22.20
_cell_measurement_theta_min 2.20
_cell_volume 8427.2(4)
_computing_cell_refinement 'Bruker SAINT'
_computing_data_collection 'Bruker APEX2'
_computing_data_reduction 'Bruker SAINT'
_computing_molecular_graphics 'Bruker SHELXTL'
_computing_publication_material 'Bruker SHELXTL'
_computing_structure_refinement 'SHELXL-2016/6 (Sheldrick, 2016)'
_computing_structure_solution 'SHELXS-97 (Sheldrick 2008)'
_diffrn_ambient_temperature 200(2)
_diffrn_measured_fraction_theta_full 0.996
_diffrn_measured_fraction_theta_max 0.996
_diffrn_measurement_device_type 'Bruker APEX-II Quazar area detector'
_diffrn_measurement_method '\f and \w scans'
_diffrn_radiation_type MoK\a
_diffrn_radiation_wavelength 0.71073
_diffrn_reflns_av_R_equivalents 0.0667
_diffrn_reflns_av_unetI/netI 0.0853
_diffrn_reflns_Laue_measured_fraction_full 0.996
_diffrn_reflns_Laue_measured_fraction_max 0.996
_diffrn_reflns_limit_h_max 18
_diffrn_reflns_limit_h_min -18
_diffrn_reflns_limit_k_max 20
_diffrn_reflns_limit_k_min -21
_diffrn_reflns_limit_l_max 36
_diffrn_reflns_limit_l_min -34
_diffrn_reflns_number 53666
_diffrn_reflns_point_group_measured_fraction_full 0.996
_diffrn_reflns_point_group_measured_fraction_max 0.996
_diffrn_reflns_theta_full 25.049
_diffrn_reflns_theta_max 25.049
_diffrn_reflns_theta_min 1.322
_diffrn_source 'ImuS microsource'
_exptl_absorpt_coefficient_mu 0.201
_exptl_absorpt_correction_T_max 0.9579
_exptl_absorpt_correction_T_min 0.8947
_exptl_absorpt_correction_type multi-scan
_exptl_absorpt_process_details
;
Sheldrick, G. M. (2008). <i>SADABS</i>. University of G\"ottingen, Germany.
;
_exptl_crystal_colour yellow
_exptl_crystal_density_diffrn 1.468
_exptl_crystal_description polyhedron
_exptl_crystal_F_000 3872
_exptl_crystal_size_max 0.150
_exptl_crystal_size_mid 0.130
_exptl_crystal_size_min 0.080
_refine_diff_density_max 0.275
_refine_diff_density_min -0.403
_refine_diff_density_rms 0.058
_refine_ls_extinction_method none
_refine_ls_goodness_of_fit_ref 1.005
_refine_ls_hydrogen_treatment mixed
_refine_ls_matrix_type full
_refine_ls_number_parameters 1221
_refine_ls_number_reflns 14863
_refine_ls_number_restraints 0
_refine_ls_restrained_S_all 1.005
_refine_ls_R_factor_all 0.1177
_refine_ls_R_factor_gt 0.0593
_refine_ls_shift/su_max 0.000
_refine_ls_shift/su_mean 0.000
_refine_ls_structure_factor_coef Fsqd
_refine_ls_weighting_details 'w=1/[\s^2^(Fo^2^)+(0.0627P)^2^+2.9844P] where P=(Fo^2^+2Fc^2^)/3'
_refine_ls_weighting_scheme calc
_refine_ls_wR_factor_gt 0.1282
_refine_ls_wR_factor_ref 0.1568
_reflns_Friedel_coverage 0.000
_reflns_number_gt 8565
_reflns_number_total 14863
_reflns_threshold_expression 'I > 2\s(I)'
_cod_data_source_file c8nj03949f2.cif
_cod_data_source_block sba154
_cod_depositor_comments 'Adding full bibliography for 7057752--7057754.cif.'
_cod_database_code 7057753
_shelx_shelxl_version_number 2016/6
_shelx_space_group_comment
; 
The symmetry employed for this shelxl refinement is uniquely defined 
by the following loop, which should always be used as a source of 
symmetry information in preference to the above space-group names. 
They are only intended as comments. 
;
_shelx_estimated_absorpt_t_min 0.971
_shelx_estimated_absorpt_t_max 0.984

loop_
_space_group_symop_operation_xyz
'x, y, z'
'-x+1/2, y+1/2, -z+1/2'
'-x, -y, -z'
'x-1/2, -y-1/2, z-1/2'

loop_
_atom_site_label
_atom_site_type_symbol
_atom_site_fract_x
_atom_site_fract_y
_atom_site_fract_z
_atom_site_U_iso_or_equiv
_atom_site_adp_type
_atom_site_occupancy
_atom_site_site_symmetry_order
_atom_site_calc_flag
_atom_site_refinement_flags_posn
_atom_site_refinement_flags_adp
C1_1 C 0.2777(2) 0.67546(19) 0.45312(11) 0.0305(8) Uani 1 1 d . .
N2_1 N 0.36501(17) 0.67118(15) 0.45686(9) 0.0337(7) Uani 1 1 d . .
C3_1 C 0.4153(2) 0.74019(19) 0.45345(12) 0.0366(9) Uani 1 1 d . .
H3_1 H 0.472650 0.726560 0.441003 0.044 Uiso 1 1 calc R U
C4_1 C 0.3726(2) 0.7937(2) 0.42125(12) 0.0371(9) Uani 1 1 d . .
O4_1 O 0.41457(16) 0.84110(16) 0.40141(10) 0.0583(8) Uani 1 1 d . .
N5_1 N 0.28767(17) 0.78607(15) 0.41687(9) 0.0349(7) Uani 1 1 d . .
H5_1 H 0.261291 0.818644 0.399751 0.042 Uiso 1 1 calc R U
N6_1 N 0.23600(17) 0.73155(16) 0.43669(9) 0.0340(7) Uani 1 1 d . .
C11_1 C 0.2259(2) 0.61395(19) 0.47315(11) 0.0309(8) Uani 1 1 d . .
C12_1 C 0.1651(2) 0.57107(19) 0.45044(11) 0.0327(8) Uani 1 1 d . .
C13_1 C 0.1180(2) 0.5167(2) 0.47241(13) 0.0436(10) Uani 1 1 d . .
H13_1 H 0.076031 0.488323 0.456769 0.052 Uiso 1 1 calc R U
C14_1 C 0.1317(2) 0.5034(2) 0.51692(14) 0.0497(11) Uani 1 1 d . .
H14_1 H 0.099731 0.465944 0.531750 0.060 Uiso 1 1 calc R U
C15_1 C 0.1920(2) 0.5450(2) 0.53945(13) 0.0474(10) Uani 1 1 d . .
H15_1 H 0.202009 0.535831 0.569919 0.057 Uiso 1 1 calc R U
C16_1 C 0.2383(2) 0.6001(2) 0.51802(12) 0.0392(9) Uani 1 1 d . .
H16_1 H 0.279228 0.628822 0.534113 0.047 Uiso 1 1 calc R U
S1_1 S 0.14768(6) 0.58091(5) 0.39290(3) 0.0363(2) Uani 1 1 d . .
O11_1 O 0.09378(16) 0.52093(14) 0.37876(8) 0.0491(7) Uani 1 1 d . .
O12_1 O 0.23132(15) 0.58934(13) 0.37369(8) 0.0405(6) Uani 1 1 d . .
N7_1 N 0.0962(2) 0.6571(2) 0.38411(10) 0.0388(8) Uani 1 1 d . .
H7A_1 H 0.126(2) 0.695(2) 0.3938(12) 0.043(12) Uiso 1 1 d . .
H7B_1 H 0.043(3) 0.655(2) 0.3899(13) 0.060(14) Uiso 1 1 d . .
C20_1 C 0.4130(2) 0.60028(19) 0.45482(12) 0.0375(9) Uani 1 1 d . .
H20A_1 H 0.436601 0.593888 0.424790 0.045 Uiso 1 1 calc R U
H20B_1 H 0.373122 0.558273 0.460467 0.045 Uiso 1 1 calc R U
C21_1 C 0.4861(2) 0.59760(19) 0.48806(12) 0.0354(9) Uani 1 1 d . .
C22_1 C 0.4715(2) 0.58199(19) 0.53220(12) 0.0387(9) Uani 1 1 d . .
H22_1 H 0.414355 0.573553 0.541984 0.046 Uiso 1 1 calc R U
C23_1 C 0.5384(3) 0.5785(2) 0.56204(13) 0.0470(10) Uani 1 1 d . .
H23_1 H 0.527169 0.567510 0.592101 0.056 Uiso 1 1 calc R U
C24_1 C 0.6214(3) 0.5909(2) 0.54863(15) 0.0516(11) Uani 1 1 d . .
H24_1 H 0.667254 0.590009 0.569497 0.062 Uiso 1 1 calc R U
C25_1 C 0.6379(2) 0.6047(2) 0.50487(15) 0.0520(11) Uani 1 1 d . .
H25_1 H 0.695391 0.612189 0.495330 0.062 Uiso 1 1 calc R U
C26_1 C 0.5708(2) 0.6077(2) 0.47483(13) 0.0438(10) Uani 1 1 d . .
H26_1 H 0.582787 0.616845 0.444612 0.053 Uiso 1 1 calc R U
C31_1 C 0.4313(3) 0.7761(2) 0.49797(13) 0.0430(10) Uani 1 1 d . .
C32_1 C 0.3637(3) 0.8011(2) 0.52287(13) 0.0506(11) Uani 1 1 d . .
H32_1 H 0.306459 0.798811 0.511764 0.061 Uiso 1 1 calc R U
C33_1 C 0.3804(4) 0.8296(2) 0.56423(15) 0.0645(13) Uani 1 1 d . .
C34_1 C 0.4625(5) 0.8342(3) 0.58174(18) 0.0869(19) Uani 1 1 d . .
H34_1 H 0.472289 0.853815 0.610448 0.104 Uiso 1 1 calc R U
C35_1 C 0.5297(4) 0.8094(3) 0.55637(19) 0.0848(18) Uani 1 1 d . .
H35_1 H 0.586893 0.812035 0.567531 0.102 Uiso 1 1 calc R U
C36_1 C 0.5147(3) 0.7809(2) 0.51494(16) 0.0621(13) Uani 1 1 d . .
H36_1 H 0.561783 0.764235 0.497660 0.074 Uiso 1 1 calc R U
N37_1 N 0.3080(4) 0.8550(2) 0.59127(15) 0.0912(16) Uani 1 1 d . .
O31_1 O 0.2336(3) 0.8460(3) 0.57727(13) 0.132(2) Uani 1 1 d . .
O32_1 O 0.3241(3) 0.8803(2) 0.62764(13) 0.138(2) Uani 1 1 d . .
C1_2 C 0.2980(2) 0.8118(2) 0.27574(11) 0.0331(8) Uani 1 1 d . .
N2_2 N 0.38471(17) 0.81698(15) 0.27714(9) 0.0326(7) Uani 1 1 d . .
C3_2 C 0.4356(2) 0.74932(19) 0.28481(11) 0.0351(9) Uani 1 1 d . .
H3_2 H 0.489318 0.764711 0.300711 0.042 Uiso 1 1 calc R U
C4_2 C 0.3876(2) 0.6964(2) 0.31471(12) 0.0352(9) Uani 1 1 d . .
O4_2 O 0.42577(15) 0.65041(14) 0.33791(8) 0.0453(7) Uani 1 1 d . .
N5_2 N 0.30237(17) 0.70230(16) 0.31402(9) 0.0359(7) Uani 1 1 d . .
H5_2 H 0.273650 0.669489 0.329774 0.043 Uiso 1 1 calc R U
N6_2 N 0.25318(17) 0.75548(16) 0.29076(9) 0.0350(7) Uani 1 1 d . .
C11_2 C 0.2483(2) 0.8709(2) 0.25182(12) 0.0351(9) Uani 1 1 d . .
C12_2 C 0.1859(2) 0.91655(19) 0.27106(11) 0.0327(8) Uani 1 1 d . .
C13_2 C 0.1412(2) 0.9689(2) 0.24610(12) 0.0412(9) Uani 1 1 d . .
H13_2 H 0.098158 0.998935 0.259392 0.049 Uiso 1 1 calc R U
C14_2 C 0.1596(2) 0.9771(2) 0.20182(13) 0.0452(10) Uani 1 1 d . .
H14_2 H 0.129918 1.013633 0.184811 0.054 Uiso 1 1 calc R U
C15_2 C 0.2205(2) 0.9328(2) 0.18235(12) 0.0426(10) Uani 1 1 d . .
H15_2 H 0.232654 0.938307 0.151855 0.051 Uiso 1 1 calc R U
C16_2 C 0.2639(2) 0.8805(2) 0.20698(12) 0.0400(9) Uani 1 1 d . .
H16_2 H 0.305678 0.849891 0.193066 0.048 Uiso 1 1 calc R U
S1_2 S 0.16315(6) 0.91180(5) 0.32828(3) 0.0376(2) Uani 1 1 d . .
O11_2 O 0.10719(17) 0.97250(14) 0.33839(8) 0.0517(7) Uani 1 1 d . .
O12_2 O 0.24453(15) 0.90589(14) 0.35074(8) 0.0443(7) Uani 1 1 d . .
N7_2 N 0.1118(2) 0.8356(2) 0.33771(11) 0.0392(8) Uani 1 1 d . .
H7A_2 H 0.1396(19) 0.7984(18) 0.3298(10) 0.019(10) Uiso 1 1 d . .
H7B_2 H 0.060(3) 0.836(2) 0.3351(12) 0.048(13) Uiso 1 1 d . .
C20_2 C 0.4316(2) 0.88859(19) 0.27861(12) 0.0373(9) Uani 1 1 d . .
H20A_2 H 0.451886 0.897552 0.309172 0.045 Uiso 1 1 calc R U
H20B_2 H 0.391399 0.929440 0.270686 0.045 Uiso 1 1 calc R U
C21_2 C 0.5078(2) 0.89137(18) 0.24807(12) 0.0353(9) Uani 1 1 d . .
C22_2 C 0.5910(2) 0.8817(2) 0.26416(15) 0.0479(10) Uani 1 1 d . .
H22_2 H 0.600239 0.872291 0.294652 0.057 Uiso 1 1 calc R U
C23_2 C 0.6606(3) 0.8859(2) 0.23586(18) 0.0594(13) Uani 1 1 d . .
H23_2 H 0.717290 0.878476 0.246895 0.071 Uiso 1 1 calc R U
C24_2 C 0.6475(3) 0.9008(2) 0.19181(18) 0.0617(13) Uani 1 1 d . .
H24_2 H 0.695306 0.903996 0.172538 0.074 Uiso 1 1 calc R U
C25_2 C 0.5663(3) 0.9109(2) 0.17570(15) 0.0559(12) Uani 1 1 d . .
H25_2 H 0.557563 0.920656 0.145201 0.067 Uiso 1 1 calc R U
C26_2 C 0.4966(3) 0.9070(2) 0.20371(13) 0.0454(10) Uani 1 1 d . .
H26_2 H 0.440286 0.915072 0.192339 0.054 Uiso 1 1 calc R U
C31_2 C 0.4627(2) 0.71308(19) 0.24173(12) 0.0350(9) Uani 1 1 d . .
C32_2 C 0.4010(2) 0.6927(2) 0.21061(12) 0.0397(9) Uani 1 1 d . .
H32_2 H 0.341424 0.696499 0.217153 0.048 Uiso 1 1 calc R U
C33_2 C 0.4275(3) 0.6669(2) 0.17023(13) 0.0487(10) Uani 1 1 d . .
C34_2 C 0.5131(3) 0.6593(2) 0.15945(15) 0.0573(12) Uani 1 1 d . .
H34_2 H 0.529529 0.641397 0.131228 0.069 Uiso 1 1 calc R U
C35_2 C 0.5740(3) 0.6782(2) 0.19057(15) 0.0579(12) Uani 1 1 d . .
H35_2 H 0.633448 0.673168 0.184067 0.070 Uiso 1 1 calc R U
C36_2 C 0.5488(2) 0.7045(2) 0.23120(13) 0.0440(10) Uani 1 1 d . .
H36_2 H 0.591505 0.717092 0.252512 0.053 Uiso 1 1 calc R U
N37_2 N 0.3621(3) 0.6516(2) 0.13624(12) 0.0651(11) Uani 1 1 d . .
O31_2 O 0.2871(2) 0.6614(2) 0.14512(11) 0.0927(13) Uani 1 1 d . .
O32_2 O 0.3869(2) 0.6313(2) 0.10010(11) 0.0949(12) Uani 1 1 d . .
C1_3 C 0.7899(2) 0.65301(19) 0.28728(11) 0.0310(8) Uani 1 1 d . .
N2_3 N 0.87693(17) 0.65054(15) 0.28311(9) 0.0313(7) Uani 1 1 d . .
C3_3 C 0.9277(2) 0.71846(19) 0.28687(11) 0.0328(8) Uani 1 1 d . .
H3_3 H 0.984098 0.705214 0.300910 0.039 Uiso 1 1 calc R U
C4_3 C 0.8840(2) 0.77510(19) 0.31577(11) 0.0296(8) Uani 1 1 d . .
O4_3 O 0.92534(14) 0.82544(13) 0.33431(8) 0.0371(6) Uani 1 1 d . .
N5_3 N 0.79914(17) 0.76812(15) 0.31972(9) 0.0332(7) Uani 1 1 d . .
H5_3 H 0.772641 0.803139 0.334829 0.040 Uiso 1 1 calc R U
N6_3 N 0.74710(17) 0.71042(16) 0.30222(9) 0.0341(7) Uani 1 1 d . .
C11_3 C 0.7365(2) 0.59071(18) 0.26847(11) 0.0325(8) Uani 1 1 d . .
C12_3 C 0.6719(2) 0.55178(19) 0.29136(12) 0.0349(9) Uani 1 1 d . .
C13_3 C 0.6224(2) 0.4984(2) 0.26956(13) 0.0423(10) Uani 1 1 d . .
H13_3 H 0.578611 0.472626 0.285109 0.051 Uiso 1 1 calc R U
C14_3 C 0.6361(3) 0.4825(2) 0.22577(13) 0.0488(11) Uani 1 1 d . .
H14_3 H 0.602026 0.445801 0.211260 0.059 Uiso 1 1 calc R U
C15_3 C 0.6993(3) 0.5201(2) 0.20298(13) 0.0487(10) Uani 1 1 d . .
H15_3 H 0.708993 0.509255 0.172744 0.058 Uiso 1 1 calc R U
C16_3 C 0.7486(2) 0.5737(2) 0.22439(12) 0.0396(9) Uani 1 1 d . .
H16_3 H 0.791908 0.599413 0.208409 0.047 Uiso 1 1 calc R U
S1_3 S 0.65149(6) 0.56512(5) 0.34815(3) 0.0378(2) Uani 1 1 d . .
N7_3 N 0.6061(2) 0.64547(19) 0.35394(11) 0.0390(8) Uani 1 1 d . .
H7A_3 H 0.635(2) 0.678(2) 0.3402(13) 0.052(14) Uiso 1 1 d . .
H7B_3 H 0.554(3) 0.643(2) 0.3451(14) 0.067(15) Uiso 1 1 d . .
O11_3 O 0.59095(17) 0.50998(14) 0.36194(9) 0.0525(7) Uani 1 1 d . .
C20_3 C 0.9264(2) 0.58000(19) 0.28373(12) 0.0357(9) Uani 1 1 d . .
H20A_3 H 0.887090 0.537981 0.276913 0.043 Uiso 1 1 calc R U
H20B_3 H 0.949917 0.571933 0.313792 0.043 Uiso 1 1 calc R U
C21_3 C 0.9997(2) 0.57934(18) 0.25124(12) 0.0328(8) Uani 1 1 d . .
C22_3 C 0.9863(2) 0.56486(19) 0.20687(12) 0.0379(9) Uani 1 1 d . .
H22_3 H 0.929360 0.557221 0.196213 0.045 Uiso 1 1 calc R U
C23_3 C 1.0544(2) 0.5613(2) 0.17781(13) 0.0444(10) Uani 1 1 d . .
H23_3 H 1.044036 0.550331 0.147588 0.053 Uiso 1 1 calc R U
C24_3 C 1.1372(3) 0.5738(2) 0.19261(14) 0.0499(11) Uani 1 1 d . .
H24_3 H 1.183928 0.572741 0.172563 0.060 Uiso 1 1 calc R U
C25_3 C 1.1516(3) 0.5876(2) 0.23662(15) 0.0532(11) Uani 1 1 d . .
H25_3 H 1.208637 0.595426 0.247054 0.064 Uiso 1 1 calc R U
C26_3 C 1.0837(2) 0.5903(2) 0.26583(13) 0.0454(10) Uani 1 1 d . .
H26_3 H 1.094594 0.599738 0.296189 0.055 Uiso 1 1 calc R U
C31_3 C 0.9459(2) 0.7518(2) 0.24174(12) 0.0394(9) Uani 1 1 d . .
C32_3 C 0.8789(3) 0.7647(2) 0.21311(12) 0.0446(10) Uani 1 1 d . .
H32_3 H 0.821128 0.755145 0.221466 0.054 Uiso 1 1 calc R U
C33_3 C 0.8981(3) 0.7921(2) 0.17169(14) 0.0587(12) Uani 1 1 d . .
C34_3 C 0.9812(4) 0.8080(3) 0.15870(17) 0.0777(17) Uani 1 1 d . .
H34_3 H 0.992190 0.828075 0.130268 0.093 Uiso 1 1 calc R U
C35_3 C 1.0473(4) 0.7944(3) 0.18765(17) 0.0805(17) Uani 1 1 d . .
H35_3 H 1.104917 0.804072 0.179108 0.097 Uiso 1 1 calc R U
C36_3 C 1.0307(3) 0.7668(2) 0.22893(14) 0.0565(12) Uani 1 1 d . .
H36_3 H 1.076882 0.757768 0.248921 0.068 Uiso 1 1 calc R U
N37_3 N 0.8284(4) 0.8039(2) 0.14053(15) 0.0829(14) Uani 1 1 d . .
O12_3 O 0.73376(15) 0.56884(13) 0.36984(8) 0.0417(6) Uani 1 1 d . .
O31_3 O 0.7562(3) 0.7773(2) 0.14902(12) 0.0923(13) Uani 1 1 d . .
O32_3 O 0.8421(3) 0.8365(2) 0.10583(12) 0.1288(18) Uani 1 1 d . .
C1_4 C 0.7746(2) 0.81258(19) 0.45197(11) 0.0312(8) Uani 1 1 d . .
N2_4 N 0.86008(17) 0.82586(15) 0.44734(9) 0.0320(7) Uani 1 1 d . .
C3_4 C 0.9188(2) 0.76233(18) 0.44063(11) 0.0310(8) Uani 1 1 d . .
H3_4 H 0.967839 0.779835 0.422095 0.037 Uiso 1 1 calc R U
C4_4 C 0.8733(2) 0.7000(2) 0.41617(11) 0.0322(8) Uani 1 1 d . .
O4_4 O 0.91412(15) 0.65376(14) 0.39475(8) 0.0427(6) Uani 1 1 d . .
N5_4 N 0.78798(17) 0.69829(15) 0.42003(9) 0.0337(7) Uani 1 1 d . .
H5_4 H 0.761359 0.660010 0.407855 0.040 Uiso 1 1 calc R U
N6_4 N 0.73576(17) 0.75117(16) 0.44149(9) 0.0343(7) Uani 1 1 d . .
C11_4 C 0.7212(2) 0.87225(19) 0.47310(12) 0.0337(8) Uani 1 1 d . .
C12_4 C 0.6604(2) 0.91464(19) 0.45004(12) 0.0360(9) Uani 1 1 d . .
C13_4 C 0.6145(2) 0.9705(2) 0.47159(14) 0.0459(10) Uani 1 1 d . .
H13_4 H 0.573596 0.999560 0.455722 0.055 Uiso 1 1 calc R U
C14_4 C 0.6282(3) 0.9836(2) 0.51569(15) 0.0517(11) Uani 1 1 d . .
H14_4 H 0.596480 1.021674 0.530204 0.062 Uiso 1 1 calc R U
C15_4 C 0.6878(3) 0.9420(2) 0.53910(14) 0.0497(11) Uani 1 1 d . .
H15_4 H 0.696943 0.951338 0.569613 0.060 Uiso 1 1 calc R U
C16_4 C 0.7344(2) 0.8863(2) 0.51781(13) 0.0426(10) Uani 1 1 d . .
H16_4 H 0.775407 0.857760 0.533907 0.051 Uiso 1 1 calc R U
S1_4 S 0.64323(6) 0.90101(5) 0.39290(3) 0.0386(2) Uani 1 1 d . .
O11_4 O 0.72671(15) 0.89055(14) 0.37358(8) 0.0412(6) Uani 1 1 d . .
O12_4 O 0.58866(16) 0.95935(14) 0.37731(9) 0.0534(7) Uani 1 1 d . .
N7_4 N 0.5918(2) 0.8239(2) 0.38649(11) 0.0433(9) Uani 1 1 d . .
H7A_4 H 0.619(2) 0.789(2) 0.3988(13) 0.050(13) Uiso 1 1 d . .
H7B_4 H 0.539(2) 0.8280(18) 0.3935(11) 0.034(11) Uiso 1 1 d . .
C20_4 C 0.8950(2) 0.90132(18) 0.44093(12) 0.0353(9) Uani 1 1 d . .
H20A_4 H 0.854373 0.938307 0.453299 0.042 Uiso 1 1 calc R U
H20B_4 H 0.900138 0.911273 0.408933 0.042 Uiso 1 1 calc R U
C21_4 C 0.9817(2) 0.91128(18) 0.46250(12) 0.0340(8) Uani 1 1 d . .
C22_4 C 1.0522(2) 0.9253(2) 0.43642(13) 0.0437(10) Uani 1 1 d . .
H22_4 H 1.044946 0.929279 0.405375 0.052 Uiso 1 1 calc R U
C23_4 C 1.1330(3) 0.9336(2) 0.45477(15) 0.0520(11) Uani 1 1 d . .
H23_4 H 1.181018 0.943253 0.436384 0.062 Uiso 1 1 calc R U
C24_4 C 1.1441(2) 0.9281(2) 0.49973(15) 0.0499(11) Uani 1 1 d . .
H24_4 H 1.199799 0.933086 0.512507 0.060 Uiso 1 1 calc R U
C25_4 C 1.0727(3) 0.9150(2) 0.52631(13) 0.0455(10) Uani 1 1 d . .
H25_4 H 1.079841 0.911521 0.557392 0.055 Uiso 1 1 calc R U
C26_4 C 0.9923(2) 0.90700(19) 0.50787(13) 0.0400(9) Uani 1 1 d . .
H26_4 H 0.943860 0.898567 0.526201 0.048 Uiso 1 1 calc R U
C31_4 C 0.9552(2) 0.73461(19) 0.48425(11) 0.0320(8) Uani 1 1 d . .
C32_4 C 0.8990(2) 0.71066(19) 0.51648(12) 0.0358(9) Uani 1 1 d . .
H32_4 H 0.839239 0.705801 0.510390 0.043 Uiso 1 1 calc R U
C33_4 C 0.9319(2) 0.6940(2) 0.55770(12) 0.0410(9) Uani 1 1 d . .
C34_4 C 1.0182(2) 0.6990(2) 0.56786(13) 0.0440(10) Uani 1 1 d . .
H34_4 H 1.038762 0.688293 0.596752 0.053 Uiso 1 1 calc R U
C35_4 C 1.0735(2) 0.7198(2) 0.53506(12) 0.0407(9) Uani 1 1 d . .
H35_4 H 1.133660 0.721892 0.540787 0.049 Uiso 1 1 calc R U
C36_4 C 1.0421(2) 0.73791(19) 0.49371(12) 0.0372(9) Uani 1 1 d . .
H36_4 H 1.081054 0.752887 0.471352 0.045 Uiso 1 1 calc R U
N37_4 N 0.8710(2) 0.6736(2) 0.59207(12) 0.0599(10) Uani 1 1 d . .
O31_4 O 0.7988(2) 0.6579(3) 0.58211(11) 0.1178(17) Uani 1 1 d . .
O32_4 O 0.89705(19) 0.67333(18) 0.63031(10) 0.0698(9) Uani 1 1 d . .

loop_
_atom_site_aniso_label
_atom_site_aniso_U_11
_atom_site_aniso_U_22
_atom_site_aniso_U_33
_atom_site_aniso_U_23
_atom_site_aniso_U_13
_atom_site_aniso_U_12
C1_1 0.031(2) 0.035(2) 0.026(2) -0.0051(17) 0.0011(15) -0.0011(16)
N2_1 0.0275(16) 0.0308(17) 0.0428(19) -0.0008(14) -0.0014(13) -0.0007(13)
C3_1 0.0309(19) 0.038(2) 0.041(2) 0.0042(18) -0.0004(17) -0.0045(17)
C4_1 0.029(2) 0.039(2) 0.042(2) 0.0000(19) -0.0003(17) 0.0002(17)
O4_1 0.0359(15) 0.0623(19) 0.077(2) 0.0316(17) -0.0004(14) -0.0064(14)
N5_1 0.0334(17) 0.0315(17) 0.0399(18) 0.0058(14) -0.0031(14) 0.0000(14)
N6_1 0.0312(16) 0.0346(17) 0.0362(18) 0.0037(15) -0.0001(13) -0.0044(14)
C11_1 0.0289(18) 0.034(2) 0.030(2) -0.0011(17) 0.0023(15) 0.0030(16)
C12_1 0.0303(19) 0.036(2) 0.031(2) -0.0010(17) 0.0039(16) -0.0012(16)
C13_1 0.039(2) 0.045(2) 0.047(3) 0.000(2) 0.0048(19) -0.0087(19)
C14_1 0.043(2) 0.051(3) 0.055(3) 0.016(2) 0.013(2) -0.002(2)
C15_1 0.042(2) 0.059(3) 0.041(2) 0.013(2) 0.0050(19) 0.008(2)
C16_1 0.035(2) 0.045(2) 0.038(2) -0.0005(19) -0.0002(17) 0.0025(18)
S1_1 0.0351(5) 0.0404(6) 0.0333(5) -0.0059(4) 0.0018(4) -0.0040(4)
O11_1 0.0539(17) 0.0501(17) 0.0432(16) -0.0125(13) -0.0041(13) -0.0143(13)
O12_1 0.0383(14) 0.0453(16) 0.0379(15) -0.0042(12) 0.0078(11) -0.0006(12)
N7_1 0.0316(19) 0.046(2) 0.039(2) -0.0055(17) -0.0003(16) -0.0028(17)
C20_1 0.035(2) 0.037(2) 0.040(2) -0.0022(18) 0.0060(17) 0.0052(17)
C21_1 0.037(2) 0.029(2) 0.041(2) 0.0009(18) 0.0047(17) 0.0047(16)
C22_1 0.038(2) 0.032(2) 0.047(2) 0.0005(19) 0.0036(18) 0.0078(17)
C23_1 0.065(3) 0.037(2) 0.040(2) -0.0012(19) 0.002(2) 0.009(2)
C24_1 0.053(3) 0.044(3) 0.057(3) 0.006(2) -0.011(2) 0.001(2)
C25_1 0.035(2) 0.050(3) 0.070(3) 0.016(2) -0.001(2) -0.0020(19)
C26_1 0.038(2) 0.047(2) 0.047(3) 0.011(2) 0.0082(19) 0.0029(18)
C31_1 0.051(2) 0.031(2) 0.046(3) 0.0093(19) -0.015(2) -0.0072(19)
C32_1 0.071(3) 0.037(2) 0.043(3) 0.003(2) -0.015(2) -0.003(2)
C33_1 0.113(4) 0.040(3) 0.040(3) 0.001(2) -0.004(3) -0.010(3)
C34_1 0.143(6) 0.058(3) 0.058(4) 0.013(3) -0.039(4) -0.051(4)
C35_1 0.098(4) 0.073(4) 0.082(4) 0.024(3) -0.045(4) -0.049(3)
C36_1 0.061(3) 0.048(3) 0.077(3) 0.021(2) -0.033(2) -0.024(2)
N37_1 0.176(6) 0.061(3) 0.037(3) -0.001(2) -0.007(3) -0.002(3)
O31_1 0.153(4) 0.192(5) 0.050(3) -0.016(3) -0.013(3) 0.092(4)
O32_1 0.241(6) 0.111(3) 0.061(3) -0.037(2) 0.027(3) -0.073(3)
C1_2 0.034(2) 0.036(2) 0.029(2) -0.0048(17) 0.0033(16) -0.0008(17)
N2_2 0.0312(16) 0.0290(17) 0.0378(18) 0.0005(14) 0.0013(13) 0.0024(13)
C3_2 0.0310(19) 0.038(2) 0.036(2) 0.0019(18) -0.0032(16) -0.0008(16)
C4_2 0.037(2) 0.036(2) 0.033(2) -0.0018(18) 0.0018(17) -0.0005(17)
O4_2 0.0372(15) 0.0489(16) 0.0497(17) 0.0167(14) -0.0023(13) 0.0042(13)
N5_2 0.0310(17) 0.0339(17) 0.0430(19) 0.0089(15) 0.0033(14) -0.0006(14)
N6_2 0.0302(16) 0.0368(18) 0.0380(18) 0.0050(15) 0.0005(14) 0.0036(14)
C11_2 0.0322(19) 0.036(2) 0.037(2) 0.0046(18) 0.0001(17) -0.0057(17)
C12_2 0.0297(19) 0.034(2) 0.035(2) 0.0061(17) -0.0003(16) -0.0015(16)
C13_2 0.039(2) 0.043(2) 0.042(2) 0.007(2) 0.0003(18) 0.0058(18)
C14_2 0.048(2) 0.047(3) 0.040(2) 0.012(2) -0.0087(19) -0.005(2)
C15_2 0.045(2) 0.054(3) 0.028(2) 0.007(2) -0.0009(18) -0.006(2)
C16_2 0.036(2) 0.046(2) 0.038(2) 0.002(2) 0.0014(17) -0.0025(18)
S1_2 0.0391(5) 0.0414(6) 0.0323(5) 0.0016(4) 0.0017(4) 0.0041(4)
O11_2 0.0665(18) 0.0446(16) 0.0443(16) -0.0011(13) 0.0160(14) 0.0174(14)
O12_2 0.0410(15) 0.0538(17) 0.0381(15) 0.0035(13) -0.0058(12) -0.0020(12)
N7_2 0.033(2) 0.042(2) 0.043(2) 0.0012(17) 0.0060(16) 0.0027(18)
C20_2 0.043(2) 0.030(2) 0.040(2) -0.0032(17) -0.0034(17) -0.0022(17)
C21_2 0.036(2) 0.027(2) 0.043(2) -0.0048(18) -0.0025(17) -0.0038(16)
C22_2 0.044(2) 0.034(2) 0.066(3) 0.003(2) -0.004(2) -0.0029(18)
C23_2 0.036(2) 0.043(3) 0.100(4) -0.002(3) 0.001(3) -0.0001(19)
C24_2 0.059(3) 0.042(3) 0.084(4) -0.013(3) 0.027(3) -0.008(2)
C25_2 0.067(3) 0.044(3) 0.057(3) -0.015(2) 0.015(2) -0.012(2)
C26_2 0.048(2) 0.039(2) 0.050(3) -0.010(2) -0.002(2) -0.0096(19)
C31_2 0.040(2) 0.027(2) 0.038(2) 0.0026(17) 0.0038(17) 0.0008(16)
C32_2 0.043(2) 0.040(2) 0.037(2) 0.0031(19) 0.0072(18) -0.0038(18)
C33_2 0.061(3) 0.049(3) 0.036(2) -0.001(2) 0.005(2) -0.010(2)
C34_2 0.071(3) 0.053(3) 0.049(3) -0.002(2) 0.018(2) 0.012(2)
C35_2 0.050(3) 0.062(3) 0.062(3) 0.006(2) 0.016(2) 0.018(2)
C36_2 0.044(2) 0.044(2) 0.044(3) 0.007(2) 0.0019(19) 0.0113(19)
N37_2 0.080(3) 0.078(3) 0.037(2) -0.003(2) 0.004(2) -0.022(2)
O31_2 0.066(2) 0.158(4) 0.055(2) -0.017(2) -0.0022(18) -0.040(2)
O32_2 0.124(3) 0.125(3) 0.036(2) -0.019(2) 0.005(2) -0.012(3)
C1_3 0.037(2) 0.030(2) 0.026(2) 0.0044(16) -0.0003(16) -0.0054(17)
N2_3 0.0291(16) 0.0306(17) 0.0341(17) 0.0031(14) 0.0009(13) -0.0006(13)
C3_3 0.0317(19) 0.034(2) 0.033(2) -0.0009(17) 0.0008(16) -0.0027(16)
C4_3 0.034(2) 0.030(2) 0.0253(19) 0.0053(17) 0.0019(16) -0.0010(16)
O4_3 0.0358(14) 0.0362(15) 0.0391(15) -0.0058(12) -0.0004(11) -0.0041(12)
N5_3 0.0339(17) 0.0299(16) 0.0360(18) -0.0048(14) 0.0047(13) -0.0014(13)
N6_3 0.0326(16) 0.0317(17) 0.0380(18) -0.0048(15) -0.0005(13) -0.0058(14)
C11_3 0.034(2) 0.030(2) 0.033(2) 0.0013(17) -0.0035(16) 0.0000(16)
C12_3 0.034(2) 0.032(2) 0.039(2) -0.0013(17) -0.0015(17) -0.0008(16)
C13_3 0.039(2) 0.038(2) 0.050(3) -0.004(2) -0.0033(18) -0.0083(18)
C14_3 0.050(3) 0.047(3) 0.049(3) -0.016(2) -0.016(2) -0.002(2)
C15_3 0.052(3) 0.058(3) 0.037(2) -0.011(2) -0.007(2) 0.002(2)
C16_3 0.039(2) 0.047(2) 0.032(2) -0.0007(19) -0.0015(17) 0.0040(18)
S1_3 0.0376(5) 0.0393(6) 0.0365(6) 0.0029(5) -0.0024(4) -0.0082(4)
N7_3 0.035(2) 0.042(2) 0.040(2) -0.0003(17) 0.0006(17) -0.0036(17)
O11_3 0.0572(17) 0.0483(17) 0.0522(18) 0.0062(14) 0.0070(14) -0.0221(14)
C20_3 0.038(2) 0.035(2) 0.034(2) 0.0033(17) -0.0031(16) -0.0005(17)
C21_3 0.034(2) 0.029(2) 0.035(2) 0.0013(17) -0.0031(16) 0.0039(16)
C22_3 0.036(2) 0.032(2) 0.046(2) 0.0027(18) -0.0069(18) 0.0038(17)
C23_3 0.056(3) 0.041(2) 0.036(2) 0.0034(19) 0.001(2) 0.007(2)
C24_3 0.045(2) 0.048(3) 0.057(3) 0.002(2) 0.014(2) -0.001(2)
C25_3 0.038(2) 0.058(3) 0.064(3) -0.009(2) 0.001(2) -0.004(2)
C26_3 0.045(2) 0.047(2) 0.044(2) -0.007(2) -0.0041(19) 0.0019(19)
C31_3 0.055(2) 0.031(2) 0.031(2) -0.0041(18) 0.0091(19) -0.0043(18)
C32_3 0.068(3) 0.036(2) 0.029(2) 0.0032(18) 0.009(2) 0.006(2)
C33_3 0.103(4) 0.037(2) 0.037(3) -0.004(2) -0.001(3) 0.005(3)
C34_3 0.133(5) 0.055(3) 0.046(3) 0.002(3) 0.027(3) -0.037(3)
C35_3 0.098(4) 0.084(4) 0.060(4) -0.013(3) 0.026(3) -0.045(3)
C36_3 0.064(3) 0.060(3) 0.046(3) -0.012(2) 0.014(2) -0.024(2)
N37_3 0.144(5) 0.057(3) 0.047(3) -0.003(2) -0.005(3) 0.026(3)
O12_3 0.0417(15) 0.0439(16) 0.0394(15) 0.0030(12) -0.0097(12) 0.0007(12)
O31_3 0.112(3) 0.107(3) 0.057(2) -0.008(2) -0.024(2) 0.049(3)
O32_3 0.238(5) 0.103(3) 0.045(2) 0.036(2) -0.012(3) 0.011(3)
C1_4 0.034(2) 0.035(2) 0.025(2) 0.0056(16) -0.0026(16) -0.0013(17)
N2_4 0.0277(16) 0.0324(17) 0.0360(18) -0.0016(14) 0.0004(13) -0.0020(13)
C3_4 0.0271(18) 0.034(2) 0.032(2) -0.0021(17) 0.0033(15) 0.0012(16)
C4_4 0.033(2) 0.035(2) 0.029(2) 0.0022(17) -0.0007(16) -0.0021(17)
O4_4 0.0355(14) 0.0449(16) 0.0477(16) -0.0158(13) -0.0002(12) 0.0001(12)
N5_4 0.0316(16) 0.0316(17) 0.0379(18) -0.0013(14) -0.0030(13) -0.0032(14)
N6_4 0.0300(16) 0.0359(18) 0.0369(18) -0.0019(15) 0.0020(13) 0.0048(14)
C11_4 0.0284(19) 0.035(2) 0.038(2) -0.0008(18) 0.0041(16) -0.0029(16)
C12_4 0.0276(18) 0.035(2) 0.046(2) -0.0001(18) 0.0079(17) -0.0013(16)
C13_4 0.041(2) 0.040(2) 0.057(3) 0.001(2) 0.015(2) 0.0014(19)
C14_4 0.047(3) 0.042(3) 0.066(3) -0.011(2) 0.024(2) -0.001(2)
C15_4 0.049(2) 0.057(3) 0.044(3) -0.015(2) 0.017(2) -0.010(2)
C16_4 0.037(2) 0.047(2) 0.044(2) -0.002(2) 0.0035(18) -0.0030(19)
S1_4 0.0326(5) 0.0407(6) 0.0425(6) 0.0093(5) 0.0012(4) 0.0026(4)
O11_4 0.0356(14) 0.0482(16) 0.0398(15) 0.0071(12) 0.0075(11) 0.0024(12)
O12_4 0.0448(16) 0.0504(17) 0.0649(19) 0.0168(15) -0.0051(14) 0.0122(13)
N7_4 0.036(2) 0.048(2) 0.045(2) 0.0085(18) -0.0026(17) 0.0027(18)
C20_4 0.040(2) 0.029(2) 0.037(2) 0.0016(17) 0.0021(17) -0.0062(16)
C21_4 0.036(2) 0.0269(19) 0.039(2) -0.0037(17) 0.0075(17) -0.0030(16)
C22_4 0.043(2) 0.047(2) 0.041(2) -0.009(2) 0.0086(19) -0.0058(19)
C23_4 0.043(2) 0.055(3) 0.058(3) -0.017(2) 0.012(2) -0.014(2)
C24_4 0.035(2) 0.040(2) 0.074(3) -0.010(2) -0.008(2) -0.0006(18)
C25_4 0.056(3) 0.039(2) 0.042(2) 0.0012(19) -0.004(2) -0.003(2)
C26_4 0.038(2) 0.035(2) 0.047(3) -0.0055(19) 0.0057(18) -0.0046(17)
C31_4 0.0321(19) 0.032(2) 0.033(2) -0.0042(17) -0.0006(16) -0.0008(16)
C32_4 0.0298(19) 0.039(2) 0.038(2) -0.0002(18) -0.0017(17) -0.0037(17)
C33_4 0.045(2) 0.044(2) 0.033(2) 0.0040(19) 0.0011(18) -0.0004(19)
C34_4 0.052(2) 0.039(2) 0.041(2) 0.0020(19) -0.013(2) 0.0102(19)
C35_4 0.034(2) 0.044(2) 0.044(2) -0.001(2) -0.0056(18) 0.0107(18)
C36_4 0.035(2) 0.037(2) 0.040(2) -0.0026(18) 0.0008(17) 0.0015(17)
N37_4 0.058(2) 0.081(3) 0.040(2) 0.014(2) -0.0016(19) -0.012(2)
O31_4 0.065(2) 0.231(5) 0.057(2) 0.035(3) -0.0031(19) -0.065(3)
O32_4 0.073(2) 0.100(3) 0.0371(18) 0.0181(17) 0.0014(16) 0.0031(18)

loop_
_atom_type_symbol
_atom_type_description
_atom_type_scat_dispersion_real
_atom_type_scat_dispersion_imag
_atom_type_scat_source
C C 0.0033 0.0016 'International Tables Vol C Tables 4.2.6.8 and 6.1.1.4'
H H 0.0000 0.0000 'International Tables Vol C Tables 4.2.6.8 and 6.1.1.4'
N N 0.0061 0.0033 'International Tables Vol C Tables 4.2.6.8 and 6.1.1.4'
O O 0.0106 0.0060 'International Tables Vol C Tables 4.2.6.8 and 6.1.1.4'
S S 0.1246 0.1234 'International Tables Vol C Tables 4.2.6.8 and 6.1.1.4'

loop_
_geom_angle_atom_site_label_1
_geom_angle_atom_site_label_2
_geom_angle_atom_site_label_3
_geom_angle
N6_1 C1_1 N2_1 124.9(3)
N6_1 C1_1 C11_1 117.2(3)
N2_1 C1_1 C11_1 117.6(3)
C1_1 N2_1 C3_1 118.5(3)
C1_1 N2_1 C20_1 123.3(3)
C3_1 N2_1 C20_1 116.9(3)
N2_1 C3_1 C31_1 112.3(3)
N2_1 C3_1 C4_1 110.3(3)
C31_1 C3_1 C4_1 112.0(3)
N2_1 C3_1 H3_1 107.3
C31_1 C3_1 H3_1 107.3
C4_1 C3_1 H3_1 107.3
O4_1 C4_1 N5_1 123.4(3)
O4_1 C4_1 C3_1 121.3(3)
N5_1 C4_1 C3_1 115.3(3)
C4_1 N5_1 N6_1 126.8(3)
C4_1 N5_1 H5_1 116.6
N6_1 N5_1 H5_1 116.6
C1_1 N6_1 N5_1 114.7(3)
C12_1 C11_1 C16_1 118.2(3)
C12_1 C11_1 C1_1 124.7(3)
C16_1 C11_1 C1_1 117.1(3)
C13_1 C12_1 C11_1 120.4(3)
C13_1 C12_1 S1_1 117.6(3)
C11_1 C12_1 S1_1 122.0(3)
C14_1 C13_1 C12_1 120.5(4)
C14_1 C13_1 H13_1 119.8
C12_1 C13_1 H13_1 119.8
C15_1 C14_1 C13_1 119.5(4)
C15_1 C14_1 H14_1 120.2
C13_1 C14_1 H14_1 120.2
C14_1 C15_1 C16_1 120.4(4)
C14_1 C15_1 H15_1 119.8
C16_1 C15_1 H15_1 119.8
C15_1 C16_1 C11_1 121.0(4)
C15_1 C16_1 H16_1 119.5
C11_1 C16_1 H16_1 119.5
O11_1 S1_1 O12_1 119.26(15)
O11_1 S1_1 N7_1 107.38(18)
O12_1 S1_1 N7_1 107.19(17)
O11_1 S1_1 C12_1 107.88(16)
O12_1 S1_1 C12_1 106.07(15)
N7_1 S1_1 C12_1 108.73(16)
S1_1 N7_1 H7A_1 110(2)
S1_1 N7_1 H7B_1 114(3)
H7A_1 N7_1 H7B_1 119(4)
N2_1 C20_1 C21_1 112.2(3)
N2_1 C20_1 H20A_1 109.2
C21_1 C20_1 H20A_1 109.2
N2_1 C20_1 H20B_1 109.2
C21_1 C20_1 H20B_1 109.2
H20A_1 C20_1 H20B_1 107.9
C22_1 C21_1 C26_1 117.7(3)
C22_1 C21_1 C20_1 121.5(3)
C26_1 C21_1 C20_1 120.7(3)
C23_1 C22_1 C21_1 121.1(3)
C23_1 C22_1 H22_1 119.5
C21_1 C22_1 H22_1 119.5
C24_1 C23_1 C22_1 120.4(4)
C24_1 C23_1 H23_1 119.8
C22_1 C23_1 H23_1 119.8
C23_1 C24_1 C25_1 119.8(4)
C23_1 C24_1 H24_1 120.1
C25_1 C24_1 H24_1 120.1
C24_1 C25_1 C26_1 119.9(4)
C24_1 C25_1 H25_1 120.0
C26_1 C25_1 H25_1 120.0
C25_1 C26_1 C21_1 121.1(4)
C25_1 C26_1 H26_1 119.5
C21_1 C26_1 H26_1 119.5
C32_1 C31_1 C36_1 119.3(4)
C32_1 C31_1 C3_1 120.4(3)
C36_1 C31_1 C3_1 120.2(4)
C31_1 C32_1 C33_1 118.8(4)
C31_1 C32_1 H32_1 120.6
C33_1 C32_1 H32_1 120.6
C32_1 C33_1 C34_1 122.7(5)
C32_1 C33_1 N37_1 118.9(5)
C34_1 C33_1 N37_1 118.4(5)
C35_1 C34_1 C33_1 118.0(5)
C35_1 C34_1 H34_1 121.0
C33_1 C34_1 H34_1 121.0
C34_1 C35_1 C36_1 120.5(5)
C34_1 C35_1 H35_1 119.8
C36_1 C35_1 H35_1 119.8
C35_1 C36_1 C31_1 120.8(5)
C35_1 C36_1 H36_1 119.6
C31_1 C36_1 H36_1 119.6
O32_1 N37_1 O31_1 123.0(6)
O32_1 N37_1 C33_1 117.9(6)
O31_1 N37_1 C33_1 119.0(4)
N6_2 C1_2 N2_2 125.1(3)
N6_2 C1_2 C11_2 116.1(3)
N2_2 C1_2 C11_2 118.6(3)
C1_2 N2_2 C3_2 119.0(3)
C1_2 N2_2 C20_2 123.6(3)
C3_2 N2_2 C20_2 116.6(3)
N2_2 C3_2 C4_2 110.2(3)
N2_2 C3_2 C31_2 111.6(3)
C4_2 C3_2 C31_2 112.9(3)
N2_2 C3_2 H3_2 107.3
C4_2 C3_2 H3_2 107.3
C31_2 C3_2 H3_2 107.3
O4_2 C4_2 N5_2 122.6(3)
O4_2 C4_2 C3_2 121.5(3)
N5_2 C4_2 C3_2 115.9(3)
C4_2 N5_2 N6_2 126.8(3)
C4_2 N5_2 H5_2 116.6
N6_2 N5_2 H5_2 116.6
C1_2 N6_2 N5_2 114.0(3)
C16_2 C11_2 C12_2 117.4(3)
C16_2 C11_2 C1_2 117.9(3)
C12_2 C11_2 C1_2 124.6(3)
C13_2 C12_2 C11_2 120.8(3)
C13_2 C12_2 S1_2 117.6(3)
C11_2 C12_2 S1_2 121.5(3)
C14_2 C13_2 C12_2 119.7(4)
C14_2 C13_2 H13_2 120.1
C12_2 C13_2 H13_2 120.1
C15_2 C14_2 C13_2 120.3(4)
C15_2 C14_2 H14_2 119.9
C13_2 C14_2 H14_2 119.9
C14_2 C15_2 C16_2 119.9(4)
C14_2 C15_2 H15_2 120.1
C16_2 C15_2 H15_2 120.1
C15_2 C16_2 C11_2 121.8(4)
C15_2 C16_2 H16_2 119.1
C11_2 C16_2 H16_2 119.1
O11_2 S1_2 O12_2 119.37(17)
O11_2 S1_2 N7_2 107.72(19)
O12_2 S1_2 N7_2 106.84(18)
O11_2 S1_2 C12_2 107.40(16)
O12_2 S1_2 C12_2 106.68(15)
N7_2 S1_2 C12_2 108.46(17)
S1_2 N7_2 H7A_2 112(2)
S1_2 N7_2 H7B_2 118(3)
H7A_2 N7_2 H7B_2 120(4)
N2_2 C20_2 C21_2 113.6(3)
N2_2 C20_2 H20A_2 108.9
C21_2 C20_2 H20A_2 108.9
N2_2 C20_2 H20B_2 108.9
C21_2 C20_2 H20B_2 108.9
H20A_2 C20_2 H20B_2 107.7
C26_2 C21_2 C22_2 118.5(4)
C26_2 C21_2 C20_2 120.7(3)
C22_2 C21_2 C20_2 120.8(4)
C23_2 C22_2 C21_2 120.2(4)
C23_2 C22_2 H22_2 119.9
C21_2 C22_2 H22_2 119.9
C24_2 C23_2 C22_2 120.0(4)
C24_2 C23_2 H23_2 120.0
C22_2 C23_2 H23_2 120.0
C25_2 C24_2 C23_2 120.3(4)
C25_2 C24_2 H24_2 119.8
C23_2 C24_2 H24_2 119.8
C24_2 C25_2 C26_2 120.0(4)
C24_2 C25_2 H25_2 120.0
C26_2 C25_2 H25_2 120.0
C25_2 C26_2 C21_2 120.9(4)
C25_2 C26_2 H26_2 119.5
C21_2 C26_2 H26_2 119.5
C36_2 C31_2 C32_2 118.5(3)
C36_2 C31_2 C3_2 121.2(3)
C32_2 C31_2 C3_2 120.1(3)
C33_2 C32_2 C31_2 119.0(4)
C33_2 C32_2 H32_2 120.5
C31_2 C32_2 H32_2 120.5
C32_2 C33_2 C34_2 122.7(4)
C32_2 C33_2 N37_2 118.6(4)
C34_2 C33_2 N37_2 118.7(4)
C35_2 C34_2 C33_2 118.3(4)
C35_2 C34_2 H34_2 120.9
C33_2 C34_2 H34_2 120.9
C34_2 C35_2 C36_2 120.0(4)
C34_2 C35_2 H35_2 120.0
C36_2 C35_2 H35_2 120.0
C35_2 C36_2 C31_2 121.6(4)
C35_2 C36_2 H36_2 119.2
C31_2 C36_2 H36_2 119.2
O31_2 N37_2 O32_2 123.6(4)
O31_2 N37_2 C33_2 118.7(4)
O32_2 N37_2 C33_2 117.7(4)
N6_3 C1_3 N2_3 124.5(3)
N6_3 C1_3 C11_3 115.8(3)
N2_3 C1_3 C11_3 119.2(3)
C1_3 N2_3 C3_3 120.4(3)
C1_3 N2_3 C20_3 123.0(3)
C3_3 N2_3 C20_3 115.5(3)
N2_3 C3_3 C4_3 111.2(3)
N2_3 C3_3 C31_3 111.2(3)
C4_3 C3_3 C31_3 110.3(3)
N2_3 C3_3 H3_3 108.0
C4_3 C3_3 H3_3 108.0
C31_3 C3_3 H3_3 108.0
O4_3 C4_3 N5_3 122.6(3)
O4_3 C4_3 C3_3 121.3(3)
N5_3 C4_3 C3_3 116.1(3)
C4_3 N5_3 N6_3 126.9(3)
C4_3 N5_3 H5_3 116.6
N6_3 N5_3 H5_3 116.6
C1_3 N6_3 N5_3 114.4(3)
C16_3 C11_3 C12_3 118.0(3)
C16_3 C11_3 C1_3 116.9(3)
C12_3 C11_3 C1_3 125.1(3)
C13_3 C12_3 C11_3 119.9(3)
C13_3 C12_3 S1_3 116.9(3)
C11_3 C12_3 S1_3 123.1(3)
C14_3 C13_3 C12_3 120.8(4)
C14_3 C13_3 H13_3 119.6
C12_3 C13_3 H13_3 119.6
C13_3 C14_3 C15_3 119.8(4)
C13_3 C14_3 H14_3 120.1
C15_3 C14_3 H14_3 120.1
C14_3 C15_3 C16_3 119.7(4)
C14_3 C15_3 H15_3 120.1
C16_3 C15_3 H15_3 120.1
C11_3 C16_3 C15_3 121.7(4)
C11_3 C16_3 H16_3 119.1
C15_3 C16_3 H16_3 119.1
O11_3 S1_3 O12_3 118.97(16)
O11_3 S1_3 N7_3 107.14(19)
O12_3 S1_3 N7_3 107.34(17)
O11_3 S1_3 C12_3 108.33(16)
O12_3 S1_3 C12_3 106.71(15)
N7_3 S1_3 C12_3 107.94(17)
S1_3 N7_3 H7A_3 109(3)
S1_3 N7_3 H7B_3 109(3)
H7A_3 N7_3 H7B_3 113(4)
N2_3 C20_3 C21_3 113.1(3)
N2_3 C20_3 H20A_3 109.0
C21_3 C20_3 H20A_3 109.0
N2_3 C20_3 H20B_3 109.0
C21_3 C20_3 H20B_3 109.0
H20A_3 C20_3 H20B_3 107.8
C22_3 C21_3 C26_3 118.1(3)
C22_3 C21_3 C20_3 121.8(3)
C26_3 C21_3 C20_3 120.1(3)
C23_3 C22_3 C21_3 121.1(3)
C23_3 C22_3 H22_3 119.4
C21_3 C22_3 H22_3 119.4
C24_3 C23_3 C22_3 120.1(4)
C24_3 C23_3 H23_3 119.9
C22_3 C23_3 H23_3 119.9
C25_3 C24_3 C23_3 119.4(4)
C25_3 C24_3 H24_3 120.3
C23_3 C24_3 H24_3 120.3
C24_3 C25_3 C26_3 120.6(4)
C24_3 C25_3 H25_3 119.7
C26_3 C25_3 H25_3 119.7
C25_3 C26_3 C21_3 120.7(4)
C25_3 C26_3 H26_3 119.7
C21_3 C26_3 H26_3 119.7
C32_3 C31_3 C36_3 120.2(4)
C32_3 C31_3 C3_3 119.5(3)
C36_3 C31_3 C3_3 120.3(4)
C31_3 C32_3 C33_3 117.9(4)
C31_3 C32_3 H32_3 121.0
C33_3 C32_3 H32_3 121.0
C34_3 C33_3 C32_3 122.6(5)
C34_3 C33_3 N37_3 118.7(5)
C32_3 C33_3 N37_3 118.7(5)
C35_3 C34_3 C33_3 118.6(5)
C35_3 C34_3 H34_3 120.7
C33_3 C34_3 H34_3 120.7
C34_3 C35_3 C36_3 120.4(5)
C34_3 C35_3 H35_3 119.8
C36_3 C35_3 H35_3 119.8
C35_3 C36_3 C31_3 120.2(5)
C35_3 C36_3 H36_3 119.9
C31_3 C36_3 H36_3 119.9
O32_3 N37_3 O31_3 121.5(6)
O32_3 N37_3 C33_3 119.8(6)
O31_3 N37_3 C33_3 118.6(5)
N6_4 C1_4 N2_4 125.4(3)
N6_4 C1_4 C11_4 116.9(3)
N2_4 C1_4 C11_4 117.6(3)
C1_4 N2_4 C20_4 122.5(3)
C1_4 N2_4 C3_4 119.1(3)
C20_4 N2_4 C3_4 117.5(3)
N2_4 C3_4 C4_4 110.4(3)
N2_4 C3_4 C31_4 111.1(3)
C4_4 C3_4 C31_4 110.9(3)
N2_4 C3_4 H3_4 108.1
C4_4 C3_4 H3_4 108.1
C31_4 C3_4 H3_4 108.1
O4_4 C4_4 N5_4 123.3(3)
O4_4 C4_4 C3_4 120.9(3)
N5_4 C4_4 C3_4 115.8(3)
C4_4 N5_4 N6_4 127.0(3)
C4_4 N5_4 H5_4 116.5
N6_4 N5_4 H5_4 116.5
C1_4 N6_4 N5_4 114.5(3)
C16_4 C11_4 C12_4 118.9(3)
C16_4 C11_4 C1_4 117.9(3)
C12_4 C11_4 C1_4 123.2(3)
C13_4 C12_4 C11_4 120.1(4)
C13_4 C12_4 S1_4 119.0(3)
C11_4 C12_4 S1_4 120.9(3)
C14_4 C13_4 C12_4 120.2(4)
C14_4 C13_4 H13_4 119.9
C12_4 C13_4 H13_4 119.9
C13_4 C14_4 C15_4 120.5(4)
C13_4 C14_4 H14_4 119.8
C15_4 C14_4 H14_4 119.8
C14_4 C15_4 C16_4 119.8(4)
C14_4 C15_4 H15_4 120.1
C16_4 C15_4 H15_4 120.1
C15_4 C16_4 C11_4 120.5(4)
C15_4 C16_4 H16_4 119.8
C11_4 C16_4 H16_4 119.8
O12_4 S1_4 O11_4 119.79(15)
O12_4 S1_4 N7_4 107.15(19)
O11_4 S1_4 N7_4 106.76(18)
O12_4 S1_4 C12_4 108.05(17)
O11_4 S1_4 C12_4 106.62(16)
N7_4 S1_4 C12_4 108.00(17)
S1_4 N7_4 H7A_4 109(3)
S1_4 N7_4 H7B_4 112(2)
H7A_4 N7_4 H7B_4 116(4)
N2_4 C20_4 C21_4 112.5(3)
N2_4 C20_4 H20A_4 109.1
C21_4 C20_4 H20A_4 109.1
N2_4 C20_4 H20B_4 109.1
C21_4 C20_4 H20B_4 109.1
H20A_4 C20_4 H20B_4 107.8
C22_4 C21_4 C26_4 119.3(3)
C22_4 C21_4 C20_4 119.0(3)
C26_4 C21_4 C20_4 121.7(3)
C21_4 C22_4 C23_4 120.9(4)
C21_4 C22_4 H22_4 119.6
C23_4 C22_4 H22_4 119.6
C24_4 C23_4 C22_4 120.0(4)
C24_4 C23_4 H23_4 120.0
C22_4 C23_4 H23_4 120.0
C23_4 C24_4 C25_4 119.3(4)
C23_4 C24_4 H24_4 120.4
C25_4 C24_4 H24_4 120.4
C26_4 C25_4 C24_4 120.5(4)
C26_4 C25_4 H25_4 119.8
C24_4 C25_4 H25_4 119.8
C25_4 C26_4 C21_4 120.0(3)
C25_4 C26_4 H26_4 120.0
C21_4 C26_4 H26_4 120.0
C36_4 C31_4 C32_4 119.2(3)
C36_4 C31_4 C3_4 121.7(3)
C32_4 C31_4 C3_4 118.9(3)
C33_4 C32_4 C31_4 118.4(3)
C33_4 C32_4 H32_4 120.8
C31_4 C32_4 H32_4 120.8
C34_4 C33_4 C32_4 122.9(3)
C34_4 C33_4 N37_4 119.5(4)
C32_4 C33_4 N37_4 117.6(3)
C35_4 C34_4 C33_4 118.0(4)
C35_4 C34_4 H34_4 121.0
C33_4 C34_4 H34_4 121.0
C34_4 C35_4 C36_4 120.2(3)
C34_4 C35_4 H35_4 119.9
C36_4 C35_4 H35_4 119.9
C31_4 C36_4 C35_4 121.2(3)
C31_4 C36_4 H36_4 119.4
C35_4 C36_4 H36_4 119.4
O31_4 N37_4 O32_4 122.9(4)
O31_4 N37_4 C33_4 119.4(4)
O32_4 N37_4 C33_4 117.7(4)

loop_
_geom_bond_atom_site_label_1
_geom_bond_atom_site_label_2
_geom_bond_distance
C1_1 N6_1 1.293(4)
C1_1 N2_1 1.362(4)
C1_1 C11_1 1.495(5)
N2_1 C3_1 1.465(4)
N2_1 C20_1 1.473(4)
C3_1 C31_1 1.514(5)
C3_1 C4_1 1.517(5)
C3_1 H3_1 1.0000
C4_1 O4_1 1.229(4)
C4_1 N5_1 1.333(4)
N5_1 N6_1 1.401(4)
N5_1 H5_1 0.8800
C11_1 C12_1 1.395(5)
C11_1 C16_1 1.395(5)
C12_1 C13_1 1.391(5)
C12_1 S1_1 1.773(4)
C13_1 C14_1 1.385(5)
C13_1 H13_1 0.9500
C14_1 C15_1 1.374(5)
C14_1 H14_1 0.9500
C15_1 C16_1 1.384(5)
C15_1 H15_1 0.9500
C16_1 H16_1 0.9500
S1_1 O11_1 1.425(2)
S1_1 O12_1 1.435(2)
S1_1 N7_1 1.603(3)
N7_1 H7A_1 0.87(4)
N7_1 H7B_1 0.85(4)
C20_1 C21_1 1.514(5)
C20_1 H20A_1 0.9900
C20_1 H20B_1 0.9900
C21_1 C22_1 1.387(5)
C21_1 C26_1 1.391(5)
C22_1 C23_1 1.375(5)
C22_1 H22_1 0.9500
C23_1 C24_1 1.372(5)
C23_1 H23_1 0.9500
C24_1 C25_1 1.375(6)
C24_1 H24_1 0.9500
C25_1 C26_1 1.381(5)
C25_1 H25_1 0.9500
C26_1 H26_1 0.9500
C31_1 C32_1 1.373(5)
C31_1 C36_1 1.393(5)
C32_1 C33_1 1.376(6)
C32_1 H32_1 0.9500
C33_1 C34_1 1.382(7)
C33_1 N37_1 1.468(7)
C34_1 C35_1 1.373(7)
C34_1 H34_1 0.9500
C35_1 C36_1 1.374(7)
C35_1 H35_1 0.9500
C36_1 H36_1 0.9500
N37_1 O32_1 1.216(5)
N37_1 O31_1 1.240(6)
C1_2 N6_2 1.308(4)
C1_2 N2_2 1.351(4)
C1_2 C11_2 1.495(5)
N2_2 C3_2 1.464(4)
N2_2 C20_2 1.474(4)
C3_2 C4_2 1.511(5)
C3_2 C31_2 1.520(5)
C3_2 H3_2 1.0000
C4_2 O4_2 1.233(4)
C4_2 N5_2 1.328(4)
N5_2 N6_2 1.407(4)
N5_2 H5_2 0.8800
C11_2 C16_2 1.393(5)
C11_2 C12_2 1.398(5)
C12_2 C13_2 1.387(5)
C12_2 S1_2 1.775(3)
C13_2 C14_2 1.382(5)
C13_2 H13_2 0.9500
C14_2 C15_2 1.371(5)
C14_2 H14_2 0.9500
C15_2 C16_2 1.372(5)
C15_2 H15_2 0.9500
C16_2 H16_2 0.9500
S1_2 O11_2 1.426(2)
S1_2 O12_2 1.436(2)
S1_2 N7_2 1.605(3)
N7_2 H7A_2 0.83(3)
N7_2 H7B_2 0.81(4)
C20_2 C21_2 1.508(5)
C20_2 H20A_2 0.9900
C20_2 H20B_2 0.9900
C21_2 C26_2 1.383(5)
C21_2 C22_2 1.390(5)
C22_2 C23_2 1.386(6)
C22_2 H22_2 0.9500
C23_2 C24_2 1.376(6)
C23_2 H23_2 0.9500
C24_2 C25_2 1.362(6)
C24_2 H24_2 0.9500
C25_2 C26_2 1.382(5)
C25_2 H25_2 0.9500
C26_2 H26_2 0.9500
C31_2 C36_2 1.386(5)
C31_2 C32_2 1.390(5)
C32_2 C33_2 1.374(5)
C32_2 H32_2 0.9500
C33_2 C34_2 1.378(6)
C33_2 N37_2 1.468(5)
C34_2 C35_2 1.375(6)
C34_2 H34_2 0.9500
C35_2 C36_2 1.378(5)
C35_2 H35_2 0.9500
C36_2 H36_2 0.9500
N37_2 O31_2 1.210(5)
N37_2 O32_2 1.220(4)
C1_3 N6_3 1.306(4)
C1_3 N2_3 1.360(4)
C1_3 C11_3 1.500(5)
N2_3 C3_3 1.453(4)
N2_3 C20_3 1.478(4)
C3_3 C4_3 1.504(5)
C3_3 C31_3 1.521(5)
C3_3 H3_3 1.0000
C4_3 O4_3 1.239(4)
C4_3 N5_3 1.331(4)
N5_3 N6_3 1.412(4)
N5_3 H5_3 0.8800
C11_3 C16_3 1.385(5)
C11_3 C12_3 1.408(5)
C12_3 C13_3 1.390(5)
C12_3 S1_3 1.769(4)
C13_3 C14_3 1.376(5)
C13_3 H13_3 0.9500
C14_3 C15_3 1.379(5)
C14_3 H14_3 0.9500
C15_3 C16_3 1.387(5)
C15_3 H15_3 0.9500
C16_3 H16_3 0.9500
S1_3 O11_3 1.427(2)
S1_3 O12_3 1.435(2)
S1_3 N7_3 1.612(3)
N7_3 H7A_3 0.85(4)
N7_3 H7B_3 0.85(4)
C20_3 C21_3 1.510(5)
C20_3 H20A_3 0.9900
C20_3 H20B_3 0.9900
C21_3 C22_3 1.384(5)
C21_3 C26_3 1.389(5)
C22_3 C23_3 1.382(5)
C22_3 H22_3 0.9500
C23_3 C24_3 1.378(5)
C23_3 H23_3 0.9500
C24_3 C25_3 1.374(6)
C24_3 H24_3 0.9500
C25_3 C26_3 1.382(5)
C25_3 H25_3 0.9500
C26_3 H26_3 0.9500
C31_3 C32_3 1.370(5)
C31_3 C36_3 1.402(5)
C32_3 C33_3 1.382(5)
C32_3 H32_3 0.9500
C33_3 C34_3 1.382(7)
C33_3 N37_3 1.448(7)
C34_3 C35_3 1.369(7)
C34_3 H34_3 0.9500
C35_3 C36_3 1.371(6)
C35_3 H35_3 0.9500
C36_3 H36_3 0.9500
N37_3 O32_3 1.223(5)
N37_3 O31_3 1.247(6)
C1_4 N6_4 1.292(4)
C1_4 N2_4 1.357(4)
C1_4 C11_4 1.498(5)
N2_4 C20_4 1.468(4)
N2_4 C3_4 1.472(4)
C3_4 C4_4 1.513(5)
C3_4 C31_4 1.518(5)
C3_4 H3_4 1.0000
C4_4 O4_4 1.230(4)
C4_4 N5_4 1.331(4)
N5_4 N6_4 1.408(4)
N5_4 H5_4 0.8800
C11_4 C16_4 1.393(5)
C11_4 C12_4 1.396(5)
C12_4 C13_4 1.392(5)
C12_4 S1_4 1.768(4)
C13_4 C14_4 1.373(5)
C13_4 H13_4 0.9500
C14_4 C15_4 1.381(6)
C14_4 H14_4 0.9500
C15_4 C16_4 1.392(5)
C15_4 H15_4 0.9500
C16_4 H16_4 0.9500
S1_4 O12_4 1.424(3)
S1_4 O11_4 1.439(2)
S1_4 N7_4 1.606(4)
N7_4 H7A_4 0.84(4)
N7_4 H7B_4 0.85(3)
C20_4 C21_4 1.504(5)
C20_4 H20A_4 0.9900
C20_4 H20B_4 0.9900
C21_4 C22_4 1.378(5)
C21_4 C26_4 1.386(5)
C22_4 C23_4 1.378(5)
C22_4 H22_4 0.9500
C23_4 C24_4 1.377(6)
C23_4 H23_4 0.9500
C24_4 C25_4 1.395(5)
C24_4 H24_4 0.9500
C25_4 C26_4 1.374(5)
C25_4 H25_4 0.9500
C26_4 H26_4 0.9500
C31_4 C36_4 1.380(5)
C31_4 C32_4 1.382(5)
C32_4 C33_4 1.380(5)
C32_4 H32_4 0.9500
C33_4 C34_4 1.376(5)
C33_4 N37_4 1.458(5)
C34_4 C35_4 1.371(5)
C34_4 H34_4 0.9500
C35_4 C36_4 1.381(5)
C35_4 H35_4 0.9500
C36_4 H36_4 0.9500
N37_4 O31_4 1.193(4)
N37_4 O32_4 1.226(4)

loop_
_geom_torsion_atom_site_label_1
_geom_torsion_atom_site_label_2
_geom_torsion_atom_site_label_3
_geom_torsion_atom_site_label_4
_geom_torsion
N6_1 C1_1 N2_1 C3_1 17.2(5)
C11_1 C1_1 N2_1 C3_1 -157.0(3)
N6_1 C1_1 N2_1 C20_1 -149.6(3)
C11_1 C1_1 N2_1 C20_1 36.3(5)
C1_1 N2_1 C3_1 C31_1 91.9(4)
C20_1 N2_1 C3_1 C31_1 -100.5(3)
C1_1 N2_1 C3_1 C4_1 -33.8(4)
C20_1 N2_1 C3_1 C4_1 133.8(3)
N2_1 C3_1 C4_1 O4_1 -154.0(3)
C31_1 C3_1 C4_1 O4_1 80.1(4)
N2_1 C3_1 C4_1 N5_1 26.9(4)
C31_1 C3_1 C4_1 N5_1 -98.9(4)
O4_1 C4_1 N5_1 N6_1 176.9(3)
C3_1 C4_1 N5_1 N6_1 -4.1(5)
N2_1 C1_1 N6_1 N5_1 8.2(5)
C11_1 C1_1 N6_1 N5_1 -177.6(3)
C4_1 N5_1 N6_1 C1_1 -15.0(5)
N6_1 C1_1 C11_1 C12_1 60.5(4)
N2_1 C1_1 C11_1 C12_1 -124.9(4)
N6_1 C1_1 C11_1 C16_1 -118.0(4)
N2_1 C1_1 C11_1 C16_1 56.6(4)
C16_1 C11_1 C12_1 C13_1 0.7(5)
C1_1 C11_1 C12_1 C13_1 -177.8(3)
C16_1 C11_1 C12_1 S1_1 -176.9(3)
C1_1 C11_1 C12_1 S1_1 4.5(5)
C11_1 C12_1 C13_1 C14_1 -1.1(5)
S1_1 C12_1 C13_1 C14_1 176.6(3)
C12_1 C13_1 C14_1 C15_1 0.5(6)
C13_1 C14_1 C15_1 C16_1 0.5(6)
C14_1 C15_1 C16_1 C11_1 -0.9(6)
C12_1 C11_1 C16_1 C15_1 0.3(5)
C1_1 C11_1 C16_1 C15_1 178.9(3)
C13_1 C12_1 S1_1 O11_1 -7.9(3)
C11_1 C12_1 S1_1 O11_1 169.8(3)
C13_1 C12_1 S1_1 O12_1 -136.8(3)
C11_1 C12_1 S1_1 O12_1 40.9(3)
C13_1 C12_1 S1_1 N7_1 108.2(3)
C11_1 C12_1 S1_1 N7_1 -74.1(3)
C1_1 N2_1 C20_1 C21_1 -139.9(3)
C3_1 N2_1 C20_1 C21_1 53.2(4)
N2_1 C20_1 C21_1 C22_1 79.0(4)
N2_1 C20_1 C21_1 C26_1 -103.7(4)
C26_1 C21_1 C22_1 C23_1 1.6(5)
C20_1 C21_1 C22_1 C23_1 179.0(3)
C21_1 C22_1 C23_1 C24_1 0.3(6)
C22_1 C23_1 C24_1 C25_1 -1.9(6)
C23_1 C24_1 C25_1 C26_1 1.5(6)
C24_1 C25_1 C26_1 C21_1 0.5(6)
C22_1 C21_1 C26_1 C25_1 -2.0(5)
C20_1 C21_1 C26_1 C25_1 -179.4(3)
N2_1 C3_1 C31_1 C32_1 -62.6(4)
C4_1 C3_1 C31_1 C32_1 62.1(4)
N2_1 C3_1 C31_1 C36_1 114.4(4)
C4_1 C3_1 C31_1 C36_1 -120.9(4)
C36_1 C31_1 C32_1 C33_1 -0.7(6)
C3_1 C31_1 C32_1 C33_1 176.4(3)
C31_1 C32_1 C33_1 C34_1 0.1(6)
C31_1 C32_1 C33_1 N37_1 -178.8(4)
C32_1 C33_1 C34_1 C35_1 0.3(7)
N37_1 C33_1 C34_1 C35_1 179.3(4)
C33_1 C34_1 C35_1 C36_1 -0.2(7)
C34_1 C35_1 C36_1 C31_1 -0.4(7)
C32_1 C31_1 C36_1 C35_1 0.8(6)
C3_1 C31_1 C36_1 C35_1 -176.2(4)
C32_1 C33_1 N37_1 O32_1 -179.7(4)
C34_1 C33_1 N37_1 O32_1 1.3(7)
C32_1 C33_1 N37_1 O31_1 4.3(7)
C34_1 C33_1 N37_1 O31_1 -174.7(5)
N6_2 C1_2 N2_2 C3_2 17.2(5)
C11_2 C1_2 N2_2 C3_2 -157.1(3)
N6_2 C1_2 N2_2 C20_2 -152.5(3)
C11_2 C1_2 N2_2 C20_2 33.2(5)
C1_2 N2_2 C3_2 C4_2 -33.0(4)
C20_2 N2_2 C3_2 C4_2 137.4(3)
C1_2 N2_2 C3_2 C31_2 93.2(4)
C20_2 N2_2 C3_2 C31_2 -96.4(3)
N2_2 C3_2 C4_2 O4_2 -154.2(3)
C31_2 C3_2 C4_2 O4_2 80.3(4)
N2_2 C3_2 C4_2 N5_2 26.4(4)
C31_2 C3_2 C4_2 N5_2 -99.1(4)
O4_2 C4_2 N5_2 N6_2 176.1(3)
C3_2 C4_2 N5_2 N6_2 -4.5(5)
N2_2 C1_2 N6_2 N5_2 7.2(5)
C11_2 C1_2 N6_2 N5_2 -178.4(3)
C4_2 N5_2 N6_2 C1_2 -13.8(5)
N6_2 C1_2 C11_2 C16_2 -114.2(4)
N2_2 C1_2 C11_2 C16_2 60.6(4)
N6_2 C1_2 C11_2 C12_2 64.5(5)
N2_2 C1_2 C11_2 C12_2 -120.7(4)
C16_2 C11_2 C12_2 C13_2 0.3(5)
C1_2 C11_2 C12_2 C13_2 -178.4(3)
C16_2 C11_2 C12_2 S1_2 -177.7(3)
C1_2 C11_2 C12_2 S1_2 3.6(5)
C11_2 C12_2 C13_2 C14_2 -1.2(5)
S1_2 C12_2 C13_2 C14_2 176.9(3)
C12_2 C13_2 C14_2 C15_2 1.3(6)
C13_2 C14_2 C15_2 C16_2 -0.5(6)
C14_2 C15_2 C16_2 C11_2 -0.4(6)
C12_2 C11_2 C16_2 C15_2 0.5(5)
C1_2 C11_2 C16_2 C15_2 179.2(3)
C13_2 C12_2 S1_2 O11_2 -7.0(3)
C11_2 C12_2 S1_2 O11_2 171.1(3)
C13_2 C12_2 S1_2 O12_2 -136.1(3)
C11_2 C12_2 S1_2 O12_2 42.1(3)
C13_2 C12_2 S1_2 N7_2 109.2(3)
C11_2 C12_2 S1_2 N7_2 -72.7(3)
C1_2 N2_2 C20_2 C21_2 -135.9(3)
C3_2 N2_2 C20_2 C21_2 54.2(4)
N2_2 C20_2 C21_2 C26_2 81.5(4)
N2_2 C20_2 C21_2 C22_2 -101.5(4)
C26_2 C21_2 C22_2 C23_2 -1.6(5)
C20_2 C21_2 C22_2 C23_2 -178.7(3)
C21_2 C22_2 C23_2 C24_2 1.0(6)
C22_2 C23_2 C24_2 C25_2 -0.5(6)
C23_2 C24_2 C25_2 C26_2 0.6(6)
C24_2 C25_2 C26_2 C21_2 -1.3(6)
C22_2 C21_2 C26_2 C25_2 1.7(5)
C20_2 C21_2 C26_2 C25_2 178.8(3)
N2_2 C3_2 C31_2 C36_2 119.0(4)
C4_2 C3_2 C31_2 C36_2 -116.3(4)
N2_2 C3_2 C31_2 C32_2 -56.4(4)
C4_2 C3_2 C31_2 C32_2 68.4(4)
C36_2 C31_2 C32_2 C33_2 -1.8(5)
C3_2 C31_2 C32_2 C33_2 173.6(3)
C31_2 C32_2 C33_2 C34_2 1.0(6)
C31_2 C32_2 C33_2 N37_2 -174.8(3)
C32_2 C33_2 C34_2 C35_2 0.2(6)
N37_2 C33_2 C34_2 C35_2 175.9(4)
C33_2 C34_2 C35_2 C36_2 -0.5(6)
C34_2 C35_2 C36_2 C31_2 -0.4(6)
C32_2 C31_2 C36_2 C35_2 1.6(6)
C3_2 C31_2 C36_2 C35_2 -173.8(3)
C32_2 C33_2 N37_2 O31_2 -0.9(6)
C34_2 C33_2 N37_2 O31_2 -176.9(4)
C32_2 C33_2 N37_2 O32_2 177.4(4)
C34_2 C33_2 N37_2 O32_2 1.5(6)
N6_3 C1_3 N2_3 C3_3 -12.6(5)
C11_3 C1_3 N2_3 C3_3 159.1(3)
N6_3 C1_3 N2_3 C20_3 154.6(3)
C11_3 C1_3 N2_3 C20_3 -33.7(5)
C1_3 N2_3 C3_3 C4_3 27.7(4)
C20_3 N2_3 C3_3 C4_3 -140.4(3)
C1_3 N2_3 C3_3 C31_3 -95.6(4)
C20_3 N2_3 C3_3 C31_3 96.2(3)
N2_3 C3_3 C4_3 O4_3 157.4(3)
C31_3 C3_3 C4_3 O4_3 -78.8(4)
N2_3 C3_3 C4_3 N5_3 -23.2(4)
C31_3 C3_3 C4_3 N5_3 100.6(3)
O4_3 C4_3 N5_3 N6_3 -175.9(3)
C3_3 C4_3 N5_3 N6_3 4.7(5)
N2_3 C1_3 N6_3 N5_3 -8.1(5)
C11_3 C1_3 N6_3 N5_3 180.0(3)
C4_3 N5_3 N6_3 C1_3 12.1(5)
N6_3 C1_3 C11_3 C16_3 118.5(3)
N2_3 C1_3 C11_3 C16_3 -53.8(4)
N6_3 C1_3 C11_3 C12_3 -57.4(5)
N2_3 C1_3 C11_3 C12_3 130.3(4)
C16_3 C11_3 C12_3 C13_3 -0.3(5)
C1_3 C11_3 C12_3 C13_3 175.5(3)
C16_3 C11_3 C12_3 S1_3 177.7(3)
C1_3 C11_3 C12_3 S1_3 -6.4(5)
C11_3 C12_3 C13_3 C14_3 0.5(5)
S1_3 C12_3 C13_3 C14_3 -177.7(3)
C12_3 C13_3 C14_3 C15_3 -0.3(6)
C13_3 C14_3 C15_3 C16_3 -0.1(6)
C12_3 C11_3 C16_3 C15_3 0.0(5)
C1_3 C11_3 C16_3 C15_3 -176.2(3)
C14_3 C15_3 C16_3 C11_3 0.2(6)
C13_3 C12_3 S1_3 O11_3 6.2(3)
C11_3 C12_3 S1_3 O11_3 -172.0(3)
C13_3 C12_3 S1_3 O12_3 135.4(3)
C11_3 C12_3 S1_3 O12_3 -42.8(3)
C13_3 C12_3 S1_3 N7_3 -109.5(3)
C11_3 C12_3 S1_3 N7_3 72.3(3)
C1_3 N2_3 C20_3 C21_3 141.2(3)
C3_3 N2_3 C20_3 C21_3 -51.0(4)
N2_3 C20_3 C21_3 C22_3 -80.1(4)
N2_3 C20_3 C21_3 C26_3 102.7(4)
C26_3 C21_3 C22_3 C23_3 0.0(5)
C20_3 C21_3 C22_3 C23_3 -177.3(3)
C21_3 C22_3 C23_3 C24_3 -1.3(5)
C22_3 C23_3 C24_3 C25_3 1.8(6)
C23_3 C24_3 C25_3 C26_3 -1.0(6)
C24_3 C25_3 C26_3 C21_3 -0.3(6)
C22_3 C21_3 C26_3 C25_3 0.7(5)
C20_3 C21_3 C26_3 C25_3 178.1(3)
N2_3 C3_3 C31_3 C32_3 52.3(4)
C4_3 C3_3 C31_3 C32_3 -71.5(4)
N2_3 C3_3 C31_3 C36_3 -125.4(4)
C4_3 C3_3 C31_3 C36_3 110.7(4)
C36_3 C31_3 C32_3 C33_3 0.5(6)
C3_3 C31_3 C32_3 C33_3 -177.3(3)
C31_3 C32_3 C33_3 C34_3 -1.3(6)
C31_3 C32_3 C33_3 N37_3 178.1(4)
C32_3 C33_3 C34_3 C35_3 1.7(7)
N37_3 C33_3 C34_3 C35_3 -177.8(4)
C33_3 C34_3 C35_3 C36_3 -1.2(8)
C34_3 C35_3 C36_3 C31_3 0.4(7)
C32_3 C31_3 C36_3 C35_3 -0.1(6)
C3_3 C31_3 C36_3 C35_3 177.7(4)
C34_3 C33_3 N37_3 O32_3 -9.5(6)
C32_3 C33_3 N37_3 O32_3 171.0(4)
C34_3 C33_3 N37_3 O31_3 167.2(5)
C32_3 C33_3 N37_3 O31_3 -12.3(6)
N6_4 C1_4 N2_4 C20_4 152.6(3)
C11_4 C1_4 N2_4 C20_4 -30.8(5)
N6_4 C1_4 N2_4 C3_4 -16.3(5)
C11_4 C1_4 N2_4 C3_4 160.3(3)
C1_4 N2_4 C3_4 C4_4 30.8(4)
C20_4 N2_4 C3_4 C4_4 -138.7(3)
C1_4 N2_4 C3_4 C31_4 -92.6(3)
C20_4 N2_4 C3_4 C31_4 97.9(3)
N2_4 C3_4 C4_4 O4_4 156.0(3)
C31_4 C3_4 C4_4 O4_4 -80.4(4)
N2_4 C3_4 C4_4 N5_4 -24.9(4)
C31_4 C3_4 C4_4 N5_4 98.6(3)
O4_4 C4_4 N5_4 N6_4 -175.8(3)
C3_4 C4_4 N5_4 N6_4 5.2(5)
N2_4 C1_4 N6_4 N5_4 -6.0(5)
C11_4 C1_4 N6_4 N5_4 177.4(3)
C4_4 N5_4 N6_4 C1_4 11.8(5)
N6_4 C1_4 C11_4 C16_4 108.3(4)
N2_4 C1_4 C11_4 C16_4 -68.6(4)
N6_4 C1_4 C11_4 C12_4 -72.7(4)
N2_4 C1_4 C11_4 C12_4 110.4(4)
C16_4 C11_4 C12_4 C13_4 0.6(5)
C1_4 C11_4 C12_4 C13_4 -178.4(3)
C16_4 C11_4 C12_4 S1_4 178.2(3)
C1_4 C11_4 C12_4 S1_4 -0.9(5)
C11_4 C12_4 C13_4 C14_4 -0.6(5)
S1_4 C12_4 C13_4 C14_4 -178.3(3)
C12_4 C13_4 C14_4 C15_4 0.3(6)
C13_4 C14_4 C15_4 C16_4 0.1(6)
C14_4 C15_4 C16_4 C11_4 -0.1(6)
C12_4 C11_4 C16_4 C15_4 -0.2(5)
C1_4 C11_4 C16_4 C15_4 178.9(3)
C13_4 C12_4 S1_4 O12_4 6.8(3)
C11_4 C12_4 S1_4 O12_4 -170.8(3)
C13_4 C12_4 S1_4 O11_4 136.8(3)
C11_4 C12_4 S1_4 O11_4 -40.8(3)
C13_4 C12_4 S1_4 N7_4 -108.8(3)
C11_4 C12_4 S1_4 N7_4 73.6(3)
C1_4 N2_4 C20_4 C21_4 145.8(3)
C3_4 N2_4 C20_4 C21_4 -45.1(4)
N2_4 C20_4 C21_4 C22_4 116.0(4)
N2_4 C20_4 C21_4 C26_4 -64.3(4)
C26_4 C21_4 C22_4 C23_4 1.3(6)
C20_4 C21_4 C22_4 C23_4 -179.0(3)
C21_4 C22_4 C23_4 C24_4 -0.1(6)
C22_4 C23_4 C24_4 C25_4 -0.9(6)
C23_4 C24_4 C25_4 C26_4 0.6(6)
C24_4 C25_4 C26_4 C21_4 0.6(6)
C22_4 C21_4 C26_4 C25_4 -1.5(5)
C20_4 C21_4 C26_4 C25_4 178.7(3)
N2_4 C3_4 C31_4 C36_4 -116.6(3)
C4_4 C3_4 C31_4 C36_4 120.2(3)
N2_4 C3_4 C31_4 C32_4 58.5(4)
C4_4 C3_4 C31_4 C32_4 -64.7(4)
C36_4 C31_4 C32_4 C33_4 2.8(5)
C3_4 C31_4 C32_4 C33_4 -172.5(3)
C31_4 C32_4 C33_4 C34_4 -1.1(6)
C31_4 C32_4 C33_4 N37_4 176.0(3)
C32_4 C33_4 C34_4 C35_4 -1.5(6)
N37_4 C33_4 C34_4 C35_4 -178.6(3)
C33_4 C34_4 C35_4 C36_4 2.5(5)
C32_4 C31_4 C36_4 C35_4 -1.9(5)
C3_4 C31_4 C36_4 C35_4 173.2(3)
C34_4 C35_4 C36_4 C31_4 -0.8(6)
C34_4 C33_4 N37_4 O31_4 -168.5(5)
C32_4 C33_4 N37_4 O31_4 14.3(6)
C34_4 C33_4 N37_4 O32_4 11.5(6)
C32_4 C33_4 N37_4 O32_4 -165.7(4)
